data_7201632
loop_
_publ_author_name
'Ye, Junwei'
'Liu, Yu'
'Zhao, Yunfeng'
'Mu, Xiaoyue'
'Zhang, Ping'
'Wang, Yue'

_publ_section_title
;
 Porous lanthanide--copper coordination frameworks exhibiting
 reversible single-crystal-to-single-crystal transformation based on
 variable coordination number and geometry
;
_journal_issue 5
_journal_name_full CrystEngComm
_journal_page_first 598
_journal_paper_doi 10.1039/b712280b
_journal_volume 10
_journal_year 2008
_chemical_formula_sum 'C32 H16 Cu La2 N4 O26'
_chemical_formula_weight 1213.85
_chemical_name_systematic
;
?
;
_space_group_IT_number 2
_symmetry_cell_setting triclinic
_symmetry_space_group_name_Hall '-P 1'
_symmetry_space_group_name_H-M 'P -1'
_atom_sites_solution_hydrogens geom
_atom_sites_solution_primary direct
_atom_sites_solution_secondary difmap
_audit_creation_method SHELXL-97
_cell_angle_alpha 70.75(3)
_cell_angle_beta 84.63(3)
_cell_angle_gamma 70.97(3)
_cell_formula_units_Z 1
_cell_length_a 9.835(2)
_cell_length_b 10.322(2)
_cell_length_c 10.979(2)
_cell_measurement_reflns_used 8953
_cell_measurement_temperature 293(2)
_cell_measurement_theta_max 27.68
_cell_measurement_theta_min 3.39
_cell_volume 994.6(4)
_computing_cell_refinement RAPID-AUTO
_computing_data_collection 'RAPID-AUTO (Rigaku, 1998)'
_computing_data_reduction RAPID-AUTO
_computing_molecular_graphics 'DIAMOND (Brandenburg, 1999) and SHELXP97'
_computing_publication_material SHELXL97
_computing_structure_refinement 'SHELXL97 (Sheldrick, 1997)'
_computing_structure_solution 'SHELXS97 (Sheldrick, 1997)'
_diffrn_ambient_temperature 293(2)
_diffrn_detector_area_resol_mean 10.0
_diffrn_measured_fraction_theta_full 0.881
_diffrn_measured_fraction_theta_max 0.784
_diffrn_measurement_device_type 'Rigaku RAXIS-RAPID'
_diffrn_measurement_method 'Omega scan'
_diffrn_radiation_monochromator graphite
_diffrn_radiation_source 'fine-focus sealed tube'
_diffrn_radiation_type MoK\a
_diffrn_radiation_wavelength 0.71073
_diffrn_reflns_av_R_equivalents 0.0855
_diffrn_reflns_av_sigmaI/netI 0.1060
_diffrn_reflns_limit_h_max 12
_diffrn_reflns_limit_h_min -12
_diffrn_reflns_limit_k_max 11
_diffrn_reflns_limit_k_min -12
_diffrn_reflns_limit_l_max 12
_diffrn_reflns_limit_l_min -12
_diffrn_reflns_number 7773
_diffrn_reflns_theta_full 25.00
_diffrn_reflns_theta_max 27.46
_diffrn_reflns_theta_min 3.39
_diffrn_standards_decay_% 0
_diffrn_standards_interval_count 0
_diffrn_standards_interval_time .
_diffrn_standards_number 0
_exptl_absorpt_coefficient_mu 2.743
_exptl_absorpt_correction_T_max 0.6665
_exptl_absorpt_correction_T_min 0.6141
_exptl_absorpt_correction_type multi-scan
_exptl_absorpt_process_details
;
Higashi, T. (1995) Progrom for Absorption Correcttion.
Rigaku Corporation, Tokyo, Japan.
;
_exptl_crystal_colour greenish
_exptl_crystal_density_diffrn 2.026
_exptl_crystal_density_meas ?
_exptl_crystal_density_method .
_exptl_crystal_description block
_exptl_crystal_F_000 587
_exptl_crystal_size_max 0.20
_exptl_crystal_size_mid 0.19
_exptl_crystal_size_min 0.16
_refine_diff_density_max 3.573
_refine_diff_density_min -2.135
_refine_diff_density_rms 0.241
_refine_ls_extinction_coef 0
_refine_ls_extinction_method none
_refine_ls_goodness_of_fit_ref 1.075
_refine_ls_hydrogen_treatment constr
_refine_ls_matrix_type full
_refine_ls_number_parameters 295
_refine_ls_number_reflns 3570
_refine_ls_number_restraints 0
_refine_ls_restrained_S_all 1.075
_refine_ls_R_factor_all 0.0863
_refine_ls_R_factor_gt 0.0773
_refine_ls_shift/su_max 0.014
_refine_ls_shift/su_mean 0.003
_refine_ls_structure_factor_coef Fsqd
_refine_ls_weighting_details 'calc w=1/[\s^2^(Fo^2^)+(0.0955P)^2^+8.3149P] where P=(Fo^2^+2Fc^2^)/3'
_refine_ls_weighting_scheme calc
_refine_ls_wR_factor_gt 0.1889
_refine_ls_wR_factor_ref 0.1957
_reflns_number_gt 3105
_reflns_number_total 3570
_reflns_threshold_expression >2sigma(I)
_cod_data_source_file b712280b.txt
_cod_data_source_block la-2
_cod_depositor_comments
;
The following automatic conversions were performed:
'_symmetry_cell_setting' value 'Triclinic' changed to 'triclinic'
according to '/home/saulius/struct/CIF-dictionaries/cif_core.dic'
dictionary named 'cif_core.dic' version 2.4.1 from 2010-06-29.

Automatic conversion script
Id: cif_fix_enum 1527 2010-12-29 10:47:43Z saulius 
;
_cod_original_cell_volume 994.7(3)
_cod_original_sg_symbol_H-M 'P-1 '
_cod_database_code 7201632

loop_
_symmetry_equiv_pos_as_xyz
'x, y, z'
'-x, -y, -z'

loop_
_atom_site_label
_atom_site_type_symbol
_atom_site_fract_x
_atom_site_fract_y
_atom_site_fract_z
_atom_site_U_iso_or_equiv
_atom_site_adp_type
_atom_site_occupancy
_atom_site_symmetry_multiplicity
_atom_site_calc_flag
_atom_site_refinement_flags
_atom_site_disorder_assembly
_atom_site_disorder_group
La1 La 0.40314(5) 0.90586(5) 0.41937(5) 0.0223(2) Uani 1 1 d . . .
Cu1 Cu 0.5000 0.5000 1.5000 0.0336(5) Uani 1 2 d S . .
O1 O 0.3324(8) 0.6730(8) 0.5007(8) 0.0400(18) Uani 1 1 d . . .
O2 O 0.1627(9) 0.8764(8) 0.4801(9) 0.048(2) Uani 1 1 d . . .
O3 O -0.3581(8) 0.8830(7) 0.5147(7) 0.0376(17) Uani 1 1 d . . .
O4 O -0.3793(8) 0.6836(8) 0.5031(8) 0.0430(19) Uani 1 1 d . . .
O5 O -0.0217(12) 0.2435(12) 0.7849(15) 0.098(5) Uani 1 1 d . . .
O6 O 0.1965(11) 0.2278(10) 0.7597(11) 0.073(3) Uani 1 1 d . . .
O7 O 0.3823(9) 0.8425(9) 0.6482(7) 0.0434(19) Uani 1 1 d . . .
O8 O 0.4842(9) 0.9463(9) 0.7427(7) 0.0444(19) Uani 1 1 d . . .
O9 O 0.4390(10) 0.8015(9) 1.2484(8) 0.048(2) Uani 1 1 d . . .
O10 O 0.4927(9) 0.5593(9) 1.3184(8) 0.045(2) Uani 1 1 d . . .
O11 O 0.2368(13) 0.3686(12) 1.1104(10) 0.074(3) Uani 1 1 d . . .
O12 O 0.2043(18) 0.4505(16) 0.9074(10) 0.109(6) Uani 1 1 d . . .
O13 O 0.2199(9) 1.0800(10) 0.2617(9) 0.056(2) Uani 1 1 d . . .
N1 N 0.0743(11) 0.2975(11) 0.7446(11) 0.050(3) Uani 1 1 d . . .
N2 N 0.2413(13) 0.4587(13) 1.0038(11) 0.054(3) Uani 1 1 d . . .
C1 C 0.0949(11) 0.6644(11) 0.5661(11) 0.034(2) Uani 1 1 d . . .
C2 C -0.0517(12) 0.7417(12) 0.5406(11) 0.038(2) Uani 1 1 d . . .
H2 H -0.0806 0.8414 0.5019 0.045 Uiso 1 1 calc R . .
C3 C -0.1530(11) 0.6704(11) 0.5726(11) 0.036(2) Uani 1 1 d . . .
C4 C -0.1116(11) 0.5227(12) 0.6402(11) 0.037(2) Uani 1 1 d . . .
H4 H -0.1792 0.4737 0.6623 0.045 Uiso 1 1 calc R . .
C5 C 0.0326(13) 0.4503(12) 0.6737(11) 0.039(3) Uani 1 1 d . . .
C6 C 0.1364(10) 0.5181(12) 0.6362(10) 0.034(2) Uani 1 1 d . . .
H6 H 0.2327 0.4668 0.6575 0.041 Uiso 1 1 calc R . .
C7 C 0.2012(12) 0.7440(13) 0.5127(10) 0.037(2) Uani 1 1 d . . .
C8 C -0.3059(12) 0.7508(12) 0.5268(10) 0.035(2) Uani 1 1 d . . .
C9 C 0.3862(10) 0.7683(11) 0.8745(10) 0.033(2) Uani 1 1 d . . .
C10 C 0.4208(12) 0.7820(12) 0.9881(10) 0.040(3) Uani 1 1 d . . .
H10 H 0.4538 0.8576 0.9857 0.048 Uiso 1 1 calc R . .
C11 C 0.4059(11) 0.6808(12) 1.1074(11) 0.037(2) Uani 1 1 d . . .
C12 C 0.3531(12) 0.5707(11) 1.1101(10) 0.036(2) Uani 1 1 d . . .
H12 H 0.3494 0.4994 1.1876 0.043 Uiso 1 1 calc R . .
C13 C 0.3065(13) 0.5681(12) 0.9975(10) 0.038(3) Uani 1 1 d . . .
C14 C 0.3276(13) 0.6621(12) 0.8777(11) 0.040(3) Uani 1 1 d . . .
H14 H 0.3028 0.6536 0.8017 0.048 Uiso 1 1 calc R . .
C15 C 0.4190(11) 0.8620(11) 0.7451(10) 0.033(2) Uani 1 1 d . . .
C16 C 0.4508(12) 0.6838(12) 1.2340(10) 0.037(2) Uani 1 1 d . . .
H13A H 0.2416 1.1542 0.2288 0.044 Uiso 1 1 d . . .
H13B H 0.1240 1.1036 0.2519 0.044 Uiso 1 1 d . . .

loop_
_atom_site_aniso_label
_atom_site_aniso_U_11
_atom_site_aniso_U_22
_atom_site_aniso_U_33
_atom_site_aniso_U_23
_atom_site_aniso_U_13
_atom_site_aniso_U_12
La1 0.0244(3) 0.0220(3) 0.0243(3) -0.0071(2) -0.0016(2) -0.0122(2)
Cu1 0.0364(10) 0.0300(9) 0.0305(10) -0.0073(7) -0.0024(7) -0.0070(8)
O1 0.031(4) 0.034(4) 0.053(5) -0.014(3) 0.005(3) -0.009(3)
O2 0.045(5) 0.028(4) 0.068(6) -0.007(4) 0.003(4) -0.017(4)
O3 0.041(4) 0.026(4) 0.047(4) -0.011(3) -0.007(3) -0.011(3)
O4 0.034(4) 0.034(4) 0.065(5) -0.018(4) -0.010(3) -0.010(3)
O5 0.056(7) 0.053(6) 0.155(12) 0.015(7) 0.009(7) -0.026(5)
O6 0.051(6) 0.039(5) 0.101(8) 0.005(5) -0.003(5) -0.004(5)
O7 0.052(5) 0.047(5) 0.028(4) -0.003(3) -0.008(3) -0.018(4)
O8 0.049(5) 0.050(5) 0.042(5) -0.013(4) 0.001(3) -0.028(4)
O9 0.067(6) 0.052(5) 0.037(4) -0.021(4) 0.002(4) -0.026(5)
O10 0.057(5) 0.035(4) 0.036(4) -0.008(3) -0.003(3) -0.009(4)
O11 0.115(9) 0.074(7) 0.055(6) -0.014(5) 0.018(6) -0.069(7)
O12 0.199(16) 0.137(12) 0.042(6) -0.007(7) -0.019(7) -0.134(12)
O13 0.038(4) 0.055(5) 0.062(6) 0.005(4) -0.013(4) -0.018(4)
N1 0.042(6) 0.030(5) 0.064(7) -0.002(5) -0.002(5) -0.006(5)
N2 0.070(7) 0.059(7) 0.043(6) -0.016(5) 0.009(5) -0.036(6)
C1 0.032(5) 0.026(5) 0.047(6) -0.014(4) 0.002(4) -0.011(4)
C2 0.036(6) 0.037(6) 0.049(7) -0.024(5) 0.011(4) -0.014(5)
C3 0.036(5) 0.029(5) 0.047(6) -0.018(5) 0.005(4) -0.010(5)
C4 0.032(5) 0.038(6) 0.049(7) -0.019(5) 0.006(4) -0.017(5)
C5 0.046(6) 0.034(6) 0.039(6) -0.011(5) 0.007(5) -0.017(5)
C6 0.019(4) 0.044(6) 0.043(6) -0.019(5) 0.000(4) -0.010(4)
C7 0.036(6) 0.042(6) 0.033(6) -0.013(5) 0.001(4) -0.013(5)
C8 0.051(6) 0.034(5) 0.031(5) -0.011(4) 0.007(4) -0.030(5)
C9 0.027(5) 0.036(5) 0.036(6) -0.010(4) -0.004(4) -0.012(4)
C10 0.049(6) 0.040(6) 0.026(5) -0.004(4) 0.002(4) -0.015(5)
C11 0.034(5) 0.032(5) 0.044(6) -0.009(5) 0.003(4) -0.012(5)
C12 0.041(6) 0.031(5) 0.034(6) -0.006(4) 0.005(4) -0.014(5)
C13 0.052(7) 0.039(6) 0.031(6) -0.012(5) 0.002(5) -0.023(5)
C14 0.053(7) 0.040(6) 0.030(6) -0.007(5) -0.009(5) -0.020(6)
C15 0.041(6) 0.034(5) 0.026(5) -0.011(4) -0.002(4) -0.013(5)
C16 0.048(6) 0.037(6) 0.033(6) -0.017(5) 0.004(4) -0.019(5)

loop_
_atom_type_symbol
_atom_type_description
_atom_type_scat_dispersion_real
_atom_type_scat_dispersion_imag
_atom_type_scat_source
C C 0.0033 0.0016 'International Tables Vol C Tables 4.2.6.8 and 6.1.1.4'
H H 0.0000 0.0000 'International Tables Vol C Tables 4.2.6.8 and 6.1.1.4'
N N 0.0061 0.0033 'International Tables Vol C Tables 4.2.6.8 and 6.1.1.4'
O O 0.0106 0.0060 'International Tables Vol C Tables 4.2.6.8 and 6.1.1.4'
Cu Cu 0.3201 1.2651 'International Tables Vol C Tables 4.2.6.8 and 6.1.1.4'
La La -0.2871 2.4523 'International Tables Vol C Tables 4.2.6.8 and 6.1.1.4'

loop_
_geom_angle_atom_site_label_1
_geom_angle_atom_site_label_2
_geom_angle_atom_site_label_3
_geom_angle
_geom_angle_site_symmetry_1
_geom_angle_site_symmetry_3
_geom_angle_publ_flag
O8 La1 O7 136.1(3) 2_676 . ?
O8 La1 O9 76.8(3) 2_676 1_554 ?
O7 La1 O9 141.0(3) . 1_554 ?
O8 La1 O3 76.4(3) 2_676 2_576 ?
O7 La1 O3 70.0(3) . 2_576 ?
O9 La1 O3 148.9(3) 1_554 2_576 ?
O8 La1 O13 72.1(3) 2_676 . ?
O7 La1 O13 126.2(3) . . ?
O9 La1 O13 77.3(3) 1_554 . ?
O3 La1 O13 79.6(3) 2_576 . ?
O8 La1 O2 140.8(3) 2_676 . ?
O7 La1 O2 71.1(3) . . ?
O9 La1 O2 95.5(3) 1_554 . ?
O3 La1 O2 95.3(3) 2_576 . ?
O13 La1 O2 68.7(3) . . ?
O8 La1 O4 99.3(3) 2_676 1_655 ?
O7 La1 O4 76.1(3) . 1_655 ?
O9 La1 O4 78.4(3) 1_554 1_655 ?
O3 La1 O4 121.6(3) 2_576 1_655 ?
O13 La1 O4 155.5(3) . 1_655 ?
O2 La1 O4 116.9(3) . 1_655 ?
O8 La1 O3 72.4(3) 2_676 1_655 ?
O7 La1 O3 71.6(3) . 1_655 ?
O9 La1 O3 112.3(3) 1_554 1_655 ?
O3 La1 O3 73.9(3) 2_576 1_655 ?
O13 La1 O3 139.7(3) . 1_655 ?
O2 La1 O3 142.7(3) . 1_655 ?
O4 La1 O3 50.5(2) 1_655 1_655 ?
O8 La1 O1 147.7(3) 2_676 . ?
O7 La1 O1 72.0(3) . . ?
O9 La1 O1 71.5(3) 1_554 . ?
O3 La1 O1 135.8(2) 2_576 . ?
O13 La1 O1 106.2(3) . . ?
O2 La1 O1 50.8(2) . . ?
O4 La1 O1 68.4(2) 1_655 . ?
O3 La1 O1 114.0(2) 1_655 . ?
O8 La1 C7 154.3(3) 2_676 . ?
O7 La1 C7 68.7(3) . . ?
O9 La1 C7 84.0(3) 1_554 . ?
O3 La1 C7 115.6(3) 2_576 . ?
O13 La1 C7 87.3(3) . . ?
O2 La1 C7 24.8(3) . . ?
O4 La1 C7 93.1(3) 1_655 . ?
O3 La1 C7 131.5(3) 1_655 . ?
O1 La1 C7 26.1(3) . . ?
O8 La1 C8 84.6(3) 2_676 1_655 ?
O7 La1 C8 73.4(3) . 1_655 ?
O9 La1 C8 94.6(3) 1_554 1_655 ?
O3 La1 C8 98.4(3) 2_576 1_655 ?
O13 La1 C8 156.5(3) . 1_655 ?
O2 La1 C8 134.6(3) . 1_655 ?
O4 La1 C8 25.1(3) 1_655 1_655 ?
O3 La1 C8 25.4(3) 1_655 1_655 ?
O1 La1 C8 91.6(3) . 1_655 ?
C7 La1 C8 114.0(3) . 1_655 ?
O8 La1 La1 70.3(2) 2_676 2_676 ?
O7 La1 La1 65.8(2) . 2_676 ?
O9 La1 La1 139.7(2) 1_554 2_676 ?
O3 La1 La1 38.32(18) 2_576 2_676 ?
O13 La1 La1 112.5(2) . 2_676 ?
O2 La1 La1 124.7(2) . 2_676 ?
O4 La1 La1 84.64(18) 1_655 2_676 ?
O3 La1 La1 35.60(16) 1_655 2_676 ?
O1 La1 La1 134.17(19) . 2_676 ?
C7 La1 La1 133.6(2) . 2_676 ?
C8 La1 La1 60.4(2) 1_655 2_676 ?
O10 Cu1 O10 180.000(2) 2_668 . ?
O10 Cu1 O1 90.6(3) 2_668 2_667 ?
O10 Cu1 O1 89.4(3) . 2_667 ?
O10 Cu1 O1 89.4(3) 2_668 1_556 ?
O10 Cu1 O1 90.6(3) . 1_556 ?
O1 Cu1 O1 180.000(2) 2_667 1_556 ?
C7 O1 Cu1 156.9(8) . 1_554 ?
C7 O1 La1 91.6(7) . . ?
Cu1 O1 La1 111.3(3) 1_554 . ?
C7 O2 La1 97.2(7) . . ?
C8 O3 La1 154.8(7) . 2_576 ?
C8 O3 La1 93.2(7) . 1_455 ?
La1 O3 La1 106.1(3) 2_576 1_455 ?
C8 O4 La1 94.8(7) . 1_455 ?
C15 O7 La1 143.0(7) . . ?
C15 O8 La1 135.4(7) . 2_676 ?
C16 O9 La1 138.8(7) . 1_556 ?
C16 O10 Cu1 132.0(7) . . ?
La1 O13 H13A 109.6 . . ?
La1 O13 H13B 136.9 . . ?
H13A O13 H13B 107.3 . . ?
O6 N1 O5 121.7(11) . . ?
O6 N1 C5 120.6(10) . . ?
O5 N1 C5 117.7(10) . . ?
O12 N2 O11 121.8(12) . . ?
O12 N2 C13 119.9(11) . . ?
O11 N2 C13 118.0(11) . . ?
C6 C1 C2 119.7(10) . . ?
C6 C1 C7 122.5(9) . . ?
C2 C1 C7 117.8(9) . . ?
C3 C2 C1 120.3(10) . . ?
C3 C2 H2 119.8 . . ?
C1 C2 H2 119.8 . . ?
C2 C3 C4 120.0(10) . . ?
C2 C3 C8 119.4(10) . . ?
C4 C3 C8 120.4(10) . . ?
C5 C4 C3 118.7(10) . . ?
C5 C4 H4 120.6 . . ?
C3 C4 H4 120.6 . . ?
C6 C5 C4 122.0(10) . . ?
C6 C5 N1 119.6(10) . . ?
C4 C5 N1 118.3(10) . . ?
C5 C6 C1 119.0(9) . . ?
C5 C6 H6 120.5 . . ?
C1 C6 H6 120.5 . . ?
O2 C7 O1 120.2(10) . . ?
O2 C7 C1 120.3(10) . . ?
O1 C7 C1 119.5(10) . . ?
O2 C7 La1 58.0(6) . . ?
O1 C7 La1 62.3(6) . . ?
C1 C7 La1 177.0(8) . . ?
O4 C8 O3 121.3(11) . . ?
O4 C8 C3 118.7(10) . . ?
O3 C8 C3 120.0(10) . . ?
O4 C8 La1 60.1(6) . 1_455 ?
O3 C8 La1 61.4(6) . 1_455 ?
C3 C8 La1 175.9(7) . 1_455 ?
C14 C9 C10 120.4(10) . . ?
C14 C9 C15 118.3(10) . . ?
C10 C9 C15 121.2(10) . . ?
C9 C10 C11 119.8(11) . . ?
C9 C10 H10 120.1 . . ?
C11 C10 H10 120.1 . . ?
C12 C11 C10 119.6(11) . . ?
C12 C11 C16 117.9(9) . . ?
C10 C11 C16 122.5(11) . . ?
C13 C12 C11 119.3(10) . . ?
C13 C12 H12 120.4 . . ?
C11 C12 H12 120.4 . . ?
C12 C13 C14 121.7(11) . . ?
C12 C13 N2 118.4(10) . . ?
C14 C13 N2 119.8(10) . . ?
C9 C14 C13 118.7(10) . . ?
C9 C14 H14 120.7 . . ?
C13 C14 H14 120.7 . . ?
O8 C15 O7 125.3(10) . . ?
O8 C15 C9 118.2(9) . . ?
O7 C15 C9 116.4(10) . . ?
O9 C16 O10 126.9(11) . . ?
O9 C16 C11 119.6(10) . . ?
O10 C16 C11 113.4(10) . . ?

loop_
_geom_bond_atom_site_label_1
_geom_bond_atom_site_label_2
_geom_bond_distance
_geom_bond_site_symmetry_2
_geom_bond_publ_flag
La1 O8 2.380(8) 2_676 ?
La1 O7 2.385(7) . ?
La1 O9 2.402(8) 1_554 ?
La1 O3 2.412(7) 2_576 ?
La1 O13 2.428(8) . ?
La1 O2 2.483(8) . ?
La1 O4 2.542(8) 1_655 ?
La1 O3 2.569(8) 1_655 ?
La1 O1 2.572(8) . ?
La1 C7 2.905(11) . ?
La1 C8 2.923(12) 1_655 ?
La1 La1 3.9819(13) 2_676 ?
Cu1 O10 1.884(8) 2_668 ?
Cu1 O10 1.884(8) . ?
Cu1 O1 1.998(7) 2_667 ?
Cu1 O1 1.998(7) 1_556 ?
O1 C7 1.278(13) . ?
O1 Cu1 1.998(7) 1_554 ?
O2 C7 1.227(14) . ?
O3 C8 1.257(13) . ?
O3 La1 2.412(7) 2_576 ?
O3 La1 2.569(7) 1_455 ?
O4 C8 1.245(13) . ?
O4 La1 2.542(7) 1_455 ?
O5 N1 1.225(14) . ?
O6 N1 1.177(13) . ?
O7 C15 1.250(13) . ?
O8 C15 1.231(13) . ?
O8 La1 2.380(8) 2_676 ?
O9 C16 1.243(13) . ?
O9 La1 2.402(8) 1_556 ?
O10 C16 1.273(13) . ?
O11 N2 1.239(14) . ?
O12 N2 1.188(15) . ?
O13 H13A 0.8203 . ?
O13 H13B 0.9022 . ?
N1 C5 1.445(14) . ?
N2 C13 1.450(16) . ?
C1 C6 1.389(15) . ?
C1 C2 1.405(15) . ?
C1 C7 1.497(15) . ?
C2 C3 1.378(15) . ?
C2 H2 0.9300 . ?
C3 C4 1.395(15) . ?
C3 C8 1.502(16) . ?
C4 C5 1.390(16) . ?
C4 H4 0.9300 . ?
C5 C6 1.378(15) . ?
C6 H6 0.9300 . ?
C8 La1 2.923(12) 1_455 ?
C9 C14 1.385(16) . ?
C9 C10 1.384(16) . ?
C9 C15 1.507(14) . ?
C10 C11 1.411(14) . ?
C10 H10 0.9300 . ?
C11 C12 1.386(16) . ?
C11 C16 1.509(17) . ?
C12 C13 1.370(17) . ?
C12 H12 0.9300 . ?
C13 C14 1.397(15) . ?
C14 H14 0.9300 . ?

loop_
_geom_hbond_atom_site_label_D
_geom_hbond_atom_site_label_H
_geom_hbond_atom_site_label_A
_geom_hbond_distance_DH
_geom_hbond_distance_HA
_geom_hbond_distance_DA
_geom_hbond_angle_DHA
_geom_hbond_site_symmetry_A
O13 H13A O11 0.82 2.15 2.945(13) 162.2 1_564
